data_7222177
loop_
_publ_author_name
'Eyob, P.'
'Andersson, A.S.'
'Thomas, J.O.'

_publ_section_title
;
 A neutron powder diffraction study of electrochemically lithiated R-
 (Li3+x Fe2 (P O4)3) for x = 1.8
;
_journal_name_full 'Journal of Materials Chemistry'
_journal_page_first 2343
_journal_page_last 2347
_journal_volume 12
_journal_year 2002
_chemical_formula_sum 'Fe2 Li4.8 O12 P3'
_chemical_name_systematic 'Li4.8 Fe2 (P O4)3'
_space_group_IT_number 148
_symmetry_space_group_name_Hall '-R 3'
_symmetry_space_group_name_H-M 'R -3 :H'
_cell_angle_alpha 90
_cell_angle_beta 90
_cell_angle_gamma 120
_cell_formula_units_Z 6
_cell_length_a 8.288
_cell_length_b 8.288
_cell_length_c 22.542
_cell_volume 1340.981
_citation_journal_id_ASTM JMACEP
_cod_data_source_file Eyob_JMACEP_2002_1153.cif
_cod_data_source_block Fe2Li4.8O12P3
_cod_database_code 7222177

loop_
_symmetry_equiv_pos_as_xyz
x,y,z
-y,x-y,z
-x+y,-x,z
-x,-y,-z
y,-x+y,-z
x-y,x,-z
x+2/3,y+1/3,z+1/3
-y+2/3,x-y+1/3,z+1/3
-x+y+2/3,-x+1/3,z+1/3
-x+2/3,-y+1/3,-z+1/3
y+2/3,-x+y+1/3,-z+1/3
x-y+2/3,x+1/3,-z+1/3
x+1/3,y+2/3,z+2/3
-y+1/3,x-y+2/3,z+2/3
-x+y+1/3,-x+2/3,z+2/3
-x+1/3,-y+2/3,-z+2/3
y+1/3,-x+y+2/3,-z+2/3
x-y+1/3,x+2/3,-z+2/3

loop_
_atom_site_label
_atom_site_type_symbol
_atom_site_fract_x
_atom_site_fract_y
_atom_site_fract_z
_atom_site_occupancy
_atom_site_U_iso_or_equiv
Fe1 Fe+2 0 0 0.147 1 0.0
Li2 Li+1 0.377 0.136 0.079 0.86 0.0
O2 O-2 0.767 0.901 0.699 1 0.0
O1 O-2 0.208 0.011 0.197 1 0.0
O4 O-2 0.491 0.881 0.753 1 0.0
O3 O-2 0.25 0.821 0.263 1 0.0
Fe2 Fe+2 0 0 0.647 1 0.0
Li1 Li+1 0.243 0.458 0.096 0.74 0.0
P1 P+5 0.298 0.008 0.254 1 0.0
